data_7112996
loop_
_publ_author_name
'Kitagawa, Hakuba'
'Ozawa, Yoshiki'
'Toriumi, Koshiro'

_publ_section_title
;
 Flexibility of cubane-like Cu4I4 framework: temperature dependence of
 molecular structure and luminescence thermochromism of [Cu4I4(PPh3)4] in
 two polymorphic crystalline states.
;
_journal_issue 34
_journal_name_full 'Chemical communications (Cambridge, England)'
_journal_page_first 6302
_journal_page_last 6304
_journal_paper_doi 10.1039/c0cc01434f
_journal_volume 46
_journal_year 2010
_chemical_absolute_configuration ad
_chemical_formula_moiety '((C6 H5)3 P) Cu I)4'
_chemical_formula_sum 'C72 H60 Cu4 I4 P4'
_chemical_formula_weight 1810.84
_chemical_name_systematic tetrakis(triphenylphosphane-\m~3~-iodo-copper(I))
_space_group_IT_number 220
_symmetry_cell_setting cubic
_symmetry_Int_Tables_number 220
_symmetry_space_group_name_Hall 'I -4bd 2c 3'
_symmetry_space_group_name_H-M 'I -4 3 d'
_atom_sites_solution_hydrogens geom
_atom_sites_solution_primary direct
_atom_sites_solution_secondary difmap
_audit_creation_method SHELXL-97
_cell_angle_alpha 90.00
_cell_angle_beta 90.00
_cell_angle_gamma 90.00
_cell_formula_units_Z 16
_cell_length_a 30.1826(5)
_cell_length_b 30.1826(5)
_cell_length_c 30.1826(5)
_cell_measurement_temperature 300(1)
_cell_volume 27496.0(8)
_computing_cell_refinement 'Rapid-Auto (Rigaku Co. Ltd., 2006)'
_computing_data_collection 'Rapid-Auto (Rigaku Co. Ltd., 2006)'
_computing_data_reduction 'RAPID-AUTO (Rigaku Co. Ltd., 2006), SORTAV (Blessing, 1995)'
_computing_structure_refinement 'SHELXL-97 (Sheldrick, 1997)'
_computing_structure_solution 'SHELXS-86 (Sheldrick, 1986)'
_diffrn_ambient_temperature 300(1)
_diffrn_detector_area_resol_mean 10
_diffrn_measured_fraction_theta_full 0.997
_diffrn_measured_fraction_theta_max 0.997
_diffrn_measurement_device_type 'Rigaku R-AXIS RAPID-F'
_diffrn_measurement_method '\w axis oscillation'
_diffrn_radiation_monochromator graphite
_diffrn_radiation_probe x-ray
_diffrn_radiation_type MoK\a
_diffrn_radiation_wavelength 0.71073
_diffrn_reflns_av_R_equivalents 0.0699
_diffrn_reflns_av_sigmaI/netI 0.0352
_diffrn_reflns_limit_h_max 42
_diffrn_reflns_limit_h_min -42
_diffrn_reflns_limit_k_max 42
_diffrn_reflns_limit_k_min -37
_diffrn_reflns_limit_l_max 42
_diffrn_reflns_limit_l_min -42
_diffrn_reflns_number 112088
_diffrn_reflns_theta_full 29.97
_diffrn_reflns_theta_max 29.97
_diffrn_reflns_theta_min 3.02
_diffrn_source 'normal-focus sealed tube'
_diffrn_source_type 'Rigaku R-AXIS'
_exptl_absorpt_coefficient_mu 3.151
_exptl_absorpt_correction_T_max 0.7649
_exptl_absorpt_correction_T_min 0.6761
_exptl_absorpt_correction_type empirical
_exptl_absorpt_process_details 'ABSCOR (Higashi, Rigaku Co.Ltd., 1995)'
_exptl_crystal_colour colorless
_exptl_crystal_density_diffrn 1.750
_exptl_crystal_density_method 'not measured'
_exptl_crystal_description block
_exptl_crystal_F_000 14080
_exptl_crystal_recrystallization_method toluene/ether
_exptl_crystal_size_max 0.24
_exptl_crystal_size_mid 0.18
_exptl_crystal_size_min 0.16
_refine_diff_density_max 0.758
_refine_diff_density_min -1.227
_refine_diff_density_rms 0.128
_refine_ls_abs_structure_details 'Flack H D (1983), Acta Cryst. A39, 876-881'
_refine_ls_abs_structure_Flack 0.00(4)
_refine_ls_extinction_method none
_refine_ls_goodness_of_fit_ref 1.025
_refine_ls_hydrogen_treatment constr
_refine_ls_matrix_type full
_refine_ls_number_parameters 253
_refine_ls_number_reflns 6669
_refine_ls_number_restraints 0
_refine_ls_restrained_S_all 1.025
_refine_ls_R_factor_all 0.0985
_refine_ls_R_factor_gt 0.0596
_refine_ls_shift/su_max 0.001
_refine_ls_shift/su_mean 0.000
_refine_ls_structure_factor_coef Fsqd
_refine_ls_weighting_details 'calc w=1/[\s^2^(Fo^2^)+(0.1036P)^2^+0.0000P] where P=(Fo^2^+2Fc^2^)/3'
_refine_ls_weighting_scheme calc
_refine_ls_wR_factor_gt 0.1397
_refine_ls_wR_factor_ref 0.1679
_reflns_number_gt 4198
_reflns_number_total 6669
_reflns_threshold_expression >2sigma(I)
_cod_data_source_file c0cc01434f.txt
_cod_data_source_block cuipph_cubic_300k
_cod_database_code 7112996

loop_
_symmetry_equiv_pos_as_xyz
'x, y, z'
'x, -y, -z+1/2'
'-x, -y+1/2, z'
'-x, y+1/2, -z+1/2'
'y+1/4, -x+3/4, -z+1/4'
'-y+1/4, -x+3/4, z+3/4'
'-y+3/4, x+3/4, -z+1/4'
'y+3/4, x+3/4, z+3/4'
'y, z, x'
'-y, -z+1/2, x'
'y, -z, -x+1/2'
'-y, z+1/2, -x+1/2'
'z+1/4, -y+3/4, -x+1/4'
'z+1/4, y+1/4, x+1/4'
'-z+3/4, y+3/4, -x+1/4'
'-z+3/4, -y+1/4, x+1/4'
'z, x, y'
'-z+1/2, x, -y'
'-z, -x+1/2, y'
'z+1/2, -x+1/2, -y'
'x+3/4, z+3/4, y+3/4'
'x+3/4, -z+1/4, -y+3/4'
'-x+3/4, z+3/4, -y+1/4'
'-x+1/4, -z+3/4, y+3/4'
'x+1/2, y+1/2, z+1/2'
'x+1/2, -y+1/2, -z+1'
'-x+1/2, -y+1, z+1/2'
'-x+1/2, y+1, -z+1'
'y+3/4, -x+5/4, -z+3/4'
'-y+3/4, -x+5/4, z+5/4'
'-y+5/4, x+5/4, -z+3/4'
'y+5/4, x+5/4, z+5/4'
'y+1/2, z+1/2, x+1/2'
'-y+1/2, -z+1, x+1/2'
'y+1/2, -z+1/2, -x+1'
'-y+1/2, z+1, -x+1'
'z+3/4, -y+5/4, -x+3/4'
'z+3/4, y+3/4, x+3/4'
'-z+5/4, y+5/4, -x+3/4'
'-z+5/4, -y+3/4, x+3/4'
'z+1/2, x+1/2, y+1/2'
'-z+1, x+1/2, -y+1/2'
'-z+1/2, -x+1, y+1/2'
'z+1, -x+1, -y+1/2'
'x+5/4, z+5/4, y+5/4'
'x+5/4, -z+3/4, -y+5/4'
'-x+5/4, z+5/4, -y+3/4'
'-x+3/4, -z+5/4, y+5/4'

loop_
_atom_site_label
_atom_site_type_symbol
_atom_site_fract_x
_atom_site_fract_y
_atom_site_fract_z
_atom_site_U_iso_or_equiv
_atom_site_adp_type
_atom_site_occupancy
_atom_site_symmetry_multiplicity
_atom_site_calc_flag
_atom_site_refinement_flags
I2 I 0.992203(18) 0.037608(17) 0.922106(17) 0.05968(16) Uani 1 1 d .
I1 I 1.054028(17) 0.054028(17) 1.054028(17) 0.0634(2) Uani 1 3 d S
Cu1 Cu 0.96298(3) -0.03702(3) 0.96298(3) 0.0686(4) Uani 1 3 d S
Cu2 Cu 1.05545(4) 0.01162(4) 0.97584(4) 0.0718(3) Uani 1 1 d .
P1 P 0.91938(7) -0.08062(7) 0.91938(7) 0.0578(7) Uani 1 3 d S
P2 P 1.12659(7) 0.00810(7) 0.95323(7) 0.0582(5) Uani 1 1 d .
C12 C 1.1748(3) 0.0059(4) 1.0320(3) 0.075(2) Uani 1 1 d .
H12 H 1.1697 0.0362 1.0334 0.090 Uiso 1 1 calc R
C13 C 1.1565(3) 0.0593(3) 0.9419(3) 0.0620(18) Uani 1 1 d .
C19 C 0.8600(3) -0.0696(3) 0.9242(3) 0.0606(18) Uani 1 1 d .
C24 C 0.8282(3) -0.1016(3) 0.9171(3) 0.069(2) Uani 1 1 d .
H24 H 0.8368 -0.1300 0.9090 0.083 Uiso 1 1 calc R
C1 C 1.1386(3) -0.0238(3) 0.9031(3) 0.0627(19) Uani 1 1 d .
C20 C 0.8464(3) -0.0276(3) 0.9358(4) 0.078(3) Uani 1 1 d .
H20 H 0.8675 -0.0055 0.9403 0.094 Uiso 1 1 calc R
C18 C 1.1325(4) 0.0952(3) 0.9265(3) 0.076(2) Uani 1 1 d .
H18 H 1.1018 0.0946 0.9253 0.092 Uiso 1 1 calc R
C7 C 1.1598(3) -0.0181(3) 0.9954(3) 0.0607(18) Uani 1 1 d .
C5 C 1.1885(5) -0.0536(6) 0.8487(5) 0.134(6) Uani 1 1 d .
H5 H 1.2174 -0.0579 0.8391 0.161 Uiso 1 1 calc R
C14 C 1.2023(3) 0.0625(4) 0.9452(4) 0.087(3) Uani 1 1 d .
H14 H 1.2182 0.0392 0.9574 0.105 Uiso 1 1 calc R
C3 C 1.1121(5) -0.0592(4) 0.8375(4) 0.101(4) Uani 1 1 d .
H3 H 1.0885 -0.0686 0.8201 0.121 Uiso 1 1 calc R
C11 C 1.1969(4) -0.0148(5) 1.0661(3) 0.094(3) Uani 1 1 d .
H11 H 1.2066 0.0015 1.0903 0.113 Uiso 1 1 calc R
C10 C 1.2048(4) -0.0599(5) 1.0643(4) 0.101(4) Uani 1 1 d .
H10 H 1.2209 -0.0736 1.0866 0.121 Uiso 1 1 calc R
C21 C 0.8024(4) -0.0179(4) 0.9409(4) 0.093(3) Uani 1 1 d .
H21 H 0.7937 0.0107 0.9486 0.111 Uiso 1 1 calc R
C2 C 1.1039(3) -0.0376(3) 0.8767(3) 0.077(2) Uani 1 1 d .
H2 H 1.0749 -0.0322 0.8855 0.093 Uiso 1 1 calc R
C4 C 1.1549(5) -0.0671(4) 0.8234(4) 0.102(4) Uani 1 1 d .
H4 H 1.1602 -0.0816 0.7967 0.123 Uiso 1 1 calc R
C23 C 0.7829(3) -0.0916(4) 0.9221(4) 0.080(3) Uani 1 1 d .
H23 H 0.7614 -0.1131 0.9168 0.096 Uiso 1 1 calc R
C22 C 0.7709(3) -0.0501(4) 0.9348(4) 0.089(3) Uani 1 1 d .
H22 H 0.7411 -0.0435 0.9394 0.107 Uiso 1 1 calc R
C9 C 1.1890(4) -0.0840(4) 1.0298(5) 0.104(4) Uani 1 1 d .
H9 H 1.1935 -0.1145 1.0293 0.124 Uiso 1 1 calc R
C15 C 1.2243(4) 0.0993(5) 0.9309(5) 0.108(4) Uani 1 1 d .
H15 H 1.2551 0.1002 0.9321 0.130 Uiso 1 1 calc R
C17 C 1.1570(6) 0.1336(4) 0.9124(4) 0.101(4) Uani 1 1 d .
H17 H 1.1419 0.1581 0.9014 0.121 Uiso 1 1 calc R
C8 C 1.1663(4) -0.0641(3) 0.9957(4) 0.083(3) Uani 1 1 d .
H8 H 1.1553 -0.0813 0.9727 0.100 Uiso 1 1 calc R
C6 C 1.1809(4) -0.0331(6) 0.8899(5) 0.133(6) Uani 1 1 d .
H6 H 1.2046 -0.0258 0.9082 0.160 Uiso 1 1 calc R
C16 C 1.2015(5) 0.1344(4) 0.9151(4) 0.102(4) Uani 1 1 d .
H16 H 1.2168 0.1595 0.9058 0.122 Uiso 1 1 calc R

loop_
_atom_site_aniso_label
_atom_site_aniso_U_11
_atom_site_aniso_U_22
_atom_site_aniso_U_33
_atom_site_aniso_U_23
_atom_site_aniso_U_13
_atom_site_aniso_U_12
I2 0.0612(3) 0.0601(3) 0.0578(3) 0.0031(2) -0.0040(2) -0.0003(2)
I1 0.0634(2) 0.0634(2) 0.0634(2) -0.0053(2) -0.0053(2) -0.0053(2)
Cu1 0.0686(4) 0.0686(4) 0.0686(4) -0.0072(4) -0.0072(4) -0.0072(4)
Cu2 0.0541(5) 0.0916(8) 0.0698(6) -0.0002(6) 0.0016(5) 0.0032(5)
P1 0.0578(7) 0.0578(7) 0.0578(7) -0.0036(8) -0.0036(8) -0.0036(8)
P2 0.0492(9) 0.0669(12) 0.0586(11) -0.0039(9) 0.0018(8) 0.0002(8)
C12 0.067(5) 0.092(6) 0.066(5) -0.013(5) -0.004(4) 0.001(5)
C13 0.068(5) 0.065(5) 0.054(4) -0.003(4) 0.008(3) -0.001(4)
C19 0.070(5) 0.063(5) 0.049(4) -0.001(3) -0.002(3) -0.003(4)
C24 0.067(5) 0.062(5) 0.077(6) -0.008(4) -0.001(4) -0.005(4)
C1 0.064(5) 0.059(4) 0.065(5) -0.004(3) -0.007(4) -0.002(4)
C20 0.061(5) 0.066(5) 0.106(8) -0.019(5) -0.014(5) 0.005(4)
C18 0.089(6) 0.069(5) 0.072(6) -0.014(4) 0.002(5) 0.005(5)
C7 0.046(4) 0.075(5) 0.061(4) -0.001(4) 0.006(3) 0.003(3)
C5 0.116(10) 0.175(16) 0.112(9) -0.078(10) 0.040(8) -0.031(10)
C14 0.061(5) 0.084(6) 0.118(8) 0.002(6) 0.014(5) -0.010(5)
C3 0.125(10) 0.090(8) 0.088(8) -0.029(6) -0.035(7) -0.002(7)
C11 0.083(7) 0.141(11) 0.059(5) -0.020(6) -0.008(5) 0.023(7)
C10 0.071(6) 0.152(12) 0.081(7) 0.024(8) -0.005(5) 0.022(7)
C21 0.076(6) 0.089(7) 0.113(8) -0.019(6) -0.010(6) 0.014(5)
C2 0.080(6) 0.075(6) 0.077(6) -0.015(5) -0.023(5) 0.005(5)
C4 0.147(12) 0.085(7) 0.075(7) -0.018(6) 0.006(7) 0.005(8)
C23 0.051(4) 0.091(7) 0.097(7) 0.013(5) -0.006(4) -0.007(4)
C22 0.064(6) 0.110(8) 0.092(7) -0.001(6) -0.004(5) 0.009(5)
C9 0.100(9) 0.095(8) 0.116(10) 0.024(7) -0.025(7) 0.019(7)
C15 0.076(7) 0.101(9) 0.148(12) 0.000(8) 0.015(7) -0.022(6)
C17 0.156(13) 0.063(6) 0.083(7) 0.009(5) 0.012(8) 0.000(7)
C8 0.086(6) 0.079(6) 0.084(6) -0.013(5) -0.017(5) 0.024(5)
C6 0.068(6) 0.215(17) 0.116(10) -0.092(11) 0.022(6) -0.018(8)
C16 0.129(11) 0.080(7) 0.097(8) 0.000(6) 0.029(7) -0.040(7)

loop_
_atom_type_symbol
_atom_type_description
_atom_type_scat_dispersion_real
_atom_type_scat_dispersion_imag
_atom_type_scat_source
C C 0.0021 0.0016 'International Tables Vol C Tables 4.2.6.8 and 6.1.1.4'
H H 0.0000 0.0000 'International Tables Vol C Tables 4.2.6.8 and 6.1.1.4'
Cu Cu 0.2614 1.2674 'International Tables Vol C Tables 4.2.6.8 and 6.1.1.4'
I I -0.7268 1.8135 'International Tables Vol C Tables 4.2.6.8 and 6.1.1.4'
P P 0.0905 0.0944 'International Tables Vol C Tables 4.2.6.8 and 6.1.1.4'

loop_
_geom_angle_atom_site_label_1
_geom_angle_atom_site_label_2
_geom_angle_atom_site_label_3
_geom_angle
_geom_angle_site_symmetry_1
_geom_angle_site_symmetry_3
Cu2 I2 Cu1 73.00(4) . .
Cu2 I2 Cu2 65.75(5) . 17_546
Cu1 I2 Cu2 70.35(4) . 17_546
Cu2 I2 I2 38.95(3) . 9_645
Cu1 I2 I2 37.62(2) . 9_645
Cu2 I2 I2 74.77(2) 17_546 9_645
Cu2 I2 I1 33.98(3) . .
Cu1 I2 I1 79.70(4) . .
Cu2 I2 I1 35.34(3) 17_546 .
I2 I2 I1 60.916(8) 9_645 .
Cu2 I1 Cu2 66.59(4) . 17_546
Cu2 I1 Cu2 66.59(4) . 9_645
Cu2 I1 Cu2 66.59(4) 17_546 9_645
Cu2 I1 I2 33.13(3) . .
Cu2 I1 I2 37.08(3) 17_546 .
Cu2 I1 I2 73.44(3) 9_645 .
P1 Cu1 I2 113.84(4) . .
P1 Cu1 I2 113.84(4) . 17_546
I2 Cu1 I2 104.77(4) . 17_546
P1 Cu1 I2 113.84(4) . 9_645
I2 Cu1 I2 104.77(4) . 9_645
I2 Cu1 I2 104.77(4) 17_546 9_645
P1 Cu1 Cu2 147.61(3) . .
I2 Cu1 Cu2 52.19(3) . .
I2 Cu1 Cu2 98.48(6) 17_546 .
I2 Cu1 Cu2 56.05(4) 9_645 .
P2 Cu2 I2 121.29(7) . .
P2 Cu2 I1 107.68(7) . .
I2 Cu2 I1 112.89(5) . .
P2 Cu2 I2 101.02(7) . 9_645
I2 Cu2 I2 104.93(5) . 9_645
I1 Cu2 I2 107.58(4) . 9_645
P2 Cu2 Cu2 155.22(8) . 17_546
I2 Cu2 Cu2 59.96(4) . 17_546
I1 Cu2 Cu2 56.71(2) . 17_546
I2 Cu2 Cu2 102.23(3) 9_645 17_546
P2 Cu2 Cu2 131.04(9) . 9_645
I2 Cu2 Cu2 106.66(4) . 9_645
I1 Cu2 Cu2 56.71(2) . 9_645
I2 Cu2 Cu2 54.28(4) 9_645 9_645
Cu2 Cu2 Cu2 60.0 17_546 9_645
P2 Cu2 Cu1 141.03(8) . .
I2 Cu2 Cu1 54.81(2) . .
I1 Cu2 Cu1 108.28(4) . .
I2 Cu2 Cu1 53.60(2) 9_645 .
Cu2 Cu2 Cu1 62.36(2) 17_546 .
Cu2 Cu2 Cu1 62.36(2) 9_645 .
C19 P1 C19 103.9(3) 9_645 .
C19 P1 C19 103.9(3) 9_645 17_546
C19 P1 C19 103.9(3) . 17_546
C19 P1 Cu1 114.6(3) 9_645 .
C19 P1 Cu1 114.6(3) . .
C19 P1 Cu1 114.6(3) 17_546 .
C7 P2 C13 103.3(4) . .
C7 P2 C1 104.0(4) . .
C13 P2 C1 101.1(4) . .
C7 P2 Cu2 109.6(3) . .
C13 P2 Cu2 119.2(3) . .
C1 P2 Cu2 117.7(3) . .
C11 C12 C7 120.8(10) . .
C18 C13 C14 119.3(9) . .
C18 C13 P2 118.0(7) . .
C14 C13 P2 122.6(7) . .
C24 C19 C20 118.5(9) . .
C24 C19 P1 122.9(7) . .
C20 C19 P1 118.6(7) . .
C19 C24 C23 120.6(9) . .
C6 C1 C2 118.6(9) . .
C6 C1 P2 122.3(7) . .
C2 C1 P2 119.0(7) . .
C21 C20 C19 120.9(10) . .
C13 C18 C17 117.6(11) . .
C12 C7 C8 117.6(9) . .
C12 C7 P2 120.7(7) . .
C8 C7 P2 121.2(7) . .
C4 C5 C6 121.2(13) . .
C15 C14 C13 121.2(11) . .
C2 C3 C4 121.1(11) . .
C12 C11 C10 120.1(11) . .
C9 C10 C11 119.8(11) . .
C20 C21 C22 120.3(10) . .
C3 C2 C1 120.2(11) . .
C5 C4 C3 118.8(11) . .
C22 C23 C24 119.0(9) . .
C23 C22 C21 120.5(10) . .
C10 C9 C8 121.0(12) . .
C16 C15 C14 120.2(12) . .
C16 C17 C18 120.6(12) . .
C9 C8 C7 120.5(10) . .
C1 C6 C5 120.0(12) . .
C17 C16 C15 121.0(11) . .

loop_
_geom_bond_atom_site_label_1
_geom_bond_atom_site_label_2
_geom_bond_distance
_geom_bond_site_symmetry_2
I2 Cu2 2.6249(13) .
I2 Cu1 2.7155(9) .
I2 Cu2 2.7987(14) 17_546
I2 I2 4.3021(9) 9_645
I2 I1 4.4252(9) .
I1 Cu2 2.6850(14) .
I1 Cu2 2.6850(14) 17_546
I1 Cu2 2.6850(14) 9_645
Cu1 P1 2.279(4) .
Cu1 I2 2.7155(9) 17_546
Cu1 I2 2.7155(9) 9_645
Cu1 Cu2 3.1775(19) .
Cu2 P2 2.255(2) .
Cu2 I2 2.7987(14) 9_645
Cu2 Cu2 2.9478(19) 17_546
Cu2 Cu2 2.9478(19) 9_645
P1 C19 1.829(9) 9_645
P1 C19 1.829(9) .
P1 C19 1.829(9) 17_546
P2 C7 1.804(9) .
P2 C13 1.822(9) .
P2 C1 1.829(9) .
C12 C11 1.376(15) .
C12 C7 1.397(13) .
C13 C18 1.384(13) .
C13 C14 1.388(13) .
C19 C24 1.377(12) .
C19 C20 1.379(12) .
C24 C23 1.410(13) .
C1 C6 1.365(15) .
C1 C2 1.381(12) .
C20 C21 1.371(15) .
C18 C17 1.436(17) .
C7 C8 1.402(13) .
C5 C4 1.333(19) .
C5 C6 1.409(16) .
C14 C15 1.365(17) .
C3 C2 1.375(17) .
C3 C4 1.38(2) .
C11 C10 1.380(18) .
C10 C9 1.357(19) .
C21 C22 1.372(16) .
C23 C22 1.359(16) .
C9 C8 1.372(15) .
C15 C16 1.35(2) .
C17 C16 1.35(2) .
